data_7234571
loop_
_publ_author_name
'Chen, Yali'
'Huang, Zengfang'
'Liu, Xiaobo'
'Mao, Liucheng'
'Yuan, Jinying'
'Zhang, Xiaoyong'
'Tao, Lei'
'Wei, Yen'

_publ_section_title
;
 A novel AIE-active dye for fluorescent nanoparticles by one-pot
 combination of Hantzsch reaction and RAFT polymerization: synthesis,
 molecular structure and application in cell imaging
;
_journal_issue 56
_journal_name_full 'RSC Advances'
_journal_page_first 32601
_journal_paper_doi 10.1039/C9RA06452D
_journal_volume 9
_journal_year 2019
_chemical_formula_moiety 'C42 H29 N O'
_chemical_formula_sum 'C42 H29 N O'
_chemical_formula_weight 563.66
_space_group_crystal_system triclinic
_space_group_IT_number 2
_space_group_name_Hall '-P 1'
_space_group_name_H-M_alt 'P -1'
_symmetry_space_group_name_Hall '-P 1'
_symmetry_space_group_name_H-M 'P -1'
_atom_sites_solution_hydrogens mixed
_atom_sites_solution_primary dual
_audit_creation_date 2019-01-16
_audit_creation_method
;
Olex2 1.2
(compiled 2018.05.29 svn.r3508 for OlexSys, GUI svn.r5506)
;
_audit_update_record
;
2019-01-26 deposited with the CCDC.    2019-10-03 downloaded from the CCDC.
;
_cell_angle_alpha 91.818(10)
_cell_angle_beta 92.824(7)
_cell_angle_gamma 100.708(11)
_cell_formula_units_Z 2
_cell_length_a 5.4879(5)
_cell_length_b 9.4465(18)
_cell_length_c 29.547(2)
_cell_measurement_reflns_used 1919
_cell_measurement_temperature 100.00(10)
_cell_measurement_theta_max 28.1980
_cell_measurement_theta_min 2.2700
_cell_volume 1502.0(3)
_computing_cell_refinement 'CrysAlisPro 1.171.38.43f (Rigaku OD, 2015)'
_computing_data_collection 'CrysAlisPro 1.171.38.43f (Rigaku OD, 2015)'
_computing_data_reduction 'CrysAlisPro 1.171.38.43f (Rigaku OD, 2015)'
_computing_molecular_graphics 'Olex2 (Dolomanov et al., 2009)'
_computing_publication_material 'Olex2 (Dolomanov et al., 2009)'
_computing_structure_refinement 'ShelXL (Sheldrick, 2015)'
_computing_structure_solution 'ShelXT (Sheldrick, 2015)'
_diffrn_ambient_environment N~2~
_diffrn_ambient_temperature 100.00(10)
_diffrn_detector 'CCD plate'
_diffrn_detector_area_resol_mean 5.2684
_diffrn_detector_type AtlasS2
_diffrn_measured_fraction_theta_full 1.000
_diffrn_measured_fraction_theta_max 1.000
_diffrn_measurement_details
;
List of Runs (angles in degrees, time in seconds):

  # Type    Start    End  Width  t~exp~   \w     \q     \k     \f   Frames
#--------------------------------------------------------------------------
  1  \w    -40.00  62.00   1.00    4.00    --  -11.59  57.00   0.00  102
  2  \w    -15.00  75.00   1.00    4.00    --   11.74  57.00 150.00   90
  3  \w     -3.00  29.00   1.00    4.00    --  -11.59 -99.00   0.00   32
  4  \w    -78.00  11.00   1.00    4.00    --  -11.59 -57.00-150.00   89
;
_diffrn_measurement_device 'four-circle diffractometer'
_diffrn_measurement_device_type 'SuperNova, Dual, Cu at zero, AtlasS2'
_diffrn_measurement_method '\w scans'
_diffrn_orient_matrix_type 'CrysAlisPro convention (1999,Acta A55,543-557)'
_diffrn_orient_matrix_UB_11 0.0390872000
_diffrn_orient_matrix_UB_12 0.0521120000
_diffrn_orient_matrix_UB_13 -0.0161936000
_diffrn_orient_matrix_UB_21 0.0334425000
_diffrn_orient_matrix_UB_22 0.0536490000
_diffrn_orient_matrix_UB_23 0.0176968000
_diffrn_orient_matrix_UB_31 0.1212890000
_diffrn_orient_matrix_UB_32 -0.0159933000
_diffrn_orient_matrix_UB_33 0.0018070000
_diffrn_radiation_monochromator mirror
_diffrn_radiation_probe x-ray
_diffrn_radiation_type MoK\a
_diffrn_radiation_wavelength 0.71073
_diffrn_reflns_av_R_equivalents 0.0538
_diffrn_reflns_av_unetI/netI 0.0947
_diffrn_reflns_Laue_measured_fraction_full 1.000
_diffrn_reflns_Laue_measured_fraction_max 1.000
_diffrn_reflns_limit_h_max 6
_diffrn_reflns_limit_h_min -6
_diffrn_reflns_limit_k_max 11
_diffrn_reflns_limit_k_min -10
_diffrn_reflns_limit_l_max 33
_diffrn_reflns_limit_l_min -35
_diffrn_reflns_number 10464
_diffrn_reflns_point_group_measured_fraction_full 1.000
_diffrn_reflns_point_group_measured_fraction_max 1.000
_diffrn_reflns_theta_full 24.999
_diffrn_reflns_theta_max 24.999
_diffrn_reflns_theta_min 2.072
_diffrn_source 'micro-focus sealed X-ray tube'
_diffrn_source_type 'SuperNova (Mo) X-ray Source'
_exptl_absorpt_coefficient_mu 0.074
_exptl_absorpt_correction_T_max 1.00000
_exptl_absorpt_correction_T_min 0.21675
_exptl_absorpt_correction_type multi-scan
_exptl_absorpt_process_details
;
CrysAlisPro 1.171.38.43f (Rigaku Oxford Diffraction, 2015)
Empirical absorption correction using spherical harmonics,
 implemented in SCALE3 ABSPACK scaling algorithm.
;
_exptl_crystal_colour yellow
_exptl_crystal_colour_primary yellow
_exptl_crystal_density_diffrn 1.246
_exptl_crystal_description block
_exptl_crystal_F_000 592
_exptl_crystal_size_max 0.12
_exptl_crystal_size_mid 0.11
_exptl_crystal_size_min 0.1
_refine_diff_density_max 0.281
_refine_diff_density_min -0.326
_refine_diff_density_rms 0.069
_refine_ls_extinction_method none
_refine_ls_goodness_of_fit_ref 1.170
_refine_ls_hydrogen_treatment mixed
_refine_ls_matrix_type full
_refine_ls_number_parameters 463
_refine_ls_number_reflns 5302
_refine_ls_number_restraints 18
_refine_ls_restrained_S_all 1.169
_refine_ls_R_factor_all 0.1388
_refine_ls_R_factor_gt 0.0878
_refine_ls_shift/su_max 0.000
_refine_ls_shift/su_mean 0.000
_refine_ls_structure_factor_coef Fsqd
_refine_ls_weighting_details 'w=1/[\s^2^(Fo^2^)+(0.0423P)^2^+4.5952P] where P=(Fo^2^+2Fc^2^)/3'
_refine_ls_weighting_scheme calc
_refine_ls_wR_factor_gt 0.2189
_refine_ls_wR_factor_ref 0.2347
_reflns_Friedel_coverage 0.000
_reflns_number_gt 3900
_reflns_number_total 5302
_reflns_threshold_expression 'I > 2\s(I)'
_cod_data_source_file c9ra06452d2.cif
_cod_data_source_block 2sc1
_cod_database_code 7234571
_shelx_shelxl_version_number 2018/3
_shelx_space_group_comment
;
The symmetry employed for this shelxl refinement is uniquely defined
by the following loop, which should always be used as a source of
symmetry information in preference to the above space-group names.
They are only intended as comments.
;
_shelx_estimated_absorpt_t_max 0.993
_shelx_estimated_absorpt_t_min 0.991
_reflns_odcompleteness_completeness 99.97
_reflns_odcompleteness_iscentric 1
_reflns_odcompleteness_theta 26.32
_olex2_refinement_description
;
1. Fixed Uiso
 At 1.2 times of:
  All C(H) groups
2. Uiso/Uaniso restraints and constraints
Uanis(C30) \\sim Ueq, Uanis(C31) \\sim Ueq: with sigma of 0.002 and sigma for
terminal atoms of 0.004
Uanis(C33) \\sim Ueq: with sigma of 0.002 and sigma for terminal atoms of 0.004
3. Others
 Sof(C34)=Sof(H34)=1-FVAR(1)
 Sof(C34B)=Sof(H34B)=FVAR(1)
 Sof(C33B)=Sof(H33B)=1-FVAR(2)
 Sof(C33)=Sof(H33)=FVAR(2)
 Sof(C30)=Sof(H30)=1-FVAR(3)
 Sof(C30B)=Sof(H30B)=FVAR(3)
 Sof(C31)=Sof(H31)=1-FVAR(4)
 Sof(C31B)=Sof(H31B)=FVAR(4)
 Sof(C4A)=Sof(H4A)=1-FVAR(5)
 Sof(C36)=Sof(H36)=FVAR(5)
 Sof(C0AB)=Sof(H0AB)=1-FVAR(6)
 Sof(C37)=Sof(H37)=FVAR(6)
4.a Aromatic/amide H refined with riding coordinates:
 C19(H19), C26(H26), C21(H21), C10(H10), C3(H3), C22(H22), C24(H24), C7(H7),
 C6(H6), C00N(H00N), C25(H25), C5(H5), C4(H4), C15(H15), C13(H13), C12(H12),
 C17(H17), C16(H16), C18(H18), C11(H11), C41(H41), C34(H34), C33B(H33B),
 C31B(H31B), C30B(H30B), C30(H30), C31(H31), C37(H37), C36(H36), C4A(H4A),
 C0AB(H0AB), C38(H38), C39(H39)
;
_olex2_submission_special_instructions 'No special instructions were received'
_oxdiff_exptl_absorpt_empirical_details
;
Empirical correction (ABSPACK) includes:
- Absorption correction using spherical harmonics
- Frame scaling
;
_oxdiff_exptl_absorpt_empirical_full_max 3.082
_oxdiff_exptl_absorpt_empirical_full_min 0.350

loop_
_space_group_symop_operation_xyz
'x, y, z'
'-x, -y, -z'

loop_
_atom_site_label
_atom_site_type_symbol
_atom_site_fract_x
_atom_site_fract_y
_atom_site_fract_z
_atom_site_U_iso_or_equiv
_atom_site_adp_type
_atom_site_occupancy
_atom_site_site_symmetry_order
_atom_site_calc_flag
_atom_site_refinement_flags_posn
_atom_site_refinement_flags_adp
_atom_site_refinement_flags_occupancy
_atom_site_disorder_assembly
_atom_site_disorder_group
O1 O -0.2396(7) 0.6985(4) 0.66880(14) 0.0464(11) Uani 1 1 d . . . . .
C9 C 1.0015(8) 0.1618(5) 0.17858(14) 0.0174(10) Uani 1 1 d . . . . .
C35 C 0.3366(8) 0.7528(5) 0.53870(16) 0.0214(10) Uani 1 1 d . . . . .
C19 C 1.2295(8) 0.1720(5) 0.08528(16) 0.0228(11) Uani 1 1 d . . . . .
H19 H 1.328213 0.131339 0.105685 0.027 Uiso 1 1 calc R . . . .
C8 C 1.0637(8) 0.2924(5) 0.15114(15) 0.0205(10) Uani 1 1 d . . . . .
C26 C 0.7720(8) 0.5851(5) 0.34291(15) 0.0206(10) Uani 1 1 d . . . . .
H26 H 0.641028 0.516007 0.351723 0.025 Uiso 1 1 calc R . . . .
C14 C 1.0776(8) 0.2623(5) 0.10125(15) 0.0182(10) Uani 1 1 d . . . . .
C29 C 0.7078(8) 0.7180(5) 0.41470(15) 0.0200(10) Uani 1 1 d . . . . .
C21 C 1.1819(8) 0.5722(5) 0.24392(15) 0.0219(10) Uani 1 1 d . . . . .
H21 H 1.335597 0.616971 0.234570 0.026 Uiso 1 1 calc R . . . .
C1 C 1.1035(8) 0.4289(5) 0.16909(14) 0.0187(10) Uani 1 1 d . . . . .
C2 C 1.2077(8) 0.5548(5) 0.14206(14) 0.0186(10) Uani 1 1 d . . . . .
C20 C 1.0321(8) 0.4656(5) 0.21519(14) 0.0187(10) Uani 1 1 d . . . . .
C27 C 0.8347(8) 0.7011(5) 0.37216(15) 0.0200(10) Uani 1 1 d . . . . .
C10 C 0.8002(8) 0.0527(5) 0.16523(15) 0.0218(10) Uani 1 1 d . . . . .
H10 H 0.705093 0.060956 0.138839 0.026 Uiso 1 1 calc R . . . .
C3 C 1.0990(8) 0.6771(5) 0.14057(15) 0.0216(10) Uani 1 1 d . . . . .
H3 H 0.964606 0.682695 0.158078 0.026 Uiso 1 1 calc R . . . .
C22 C 1.1076(8) 0.6119(5) 0.28529(15) 0.0212(10) Uani 1 1 d . . . . .
H22 H 1.212890 0.681035 0.303762 0.025 Uiso 1 1 calc R . . . .
C24 C 0.7251(8) 0.4412(5) 0.27250(15) 0.0214(10) Uani 1 1 d . . . . .
H24 H 0.573035 0.394690 0.282119 0.026 Uiso 1 1 calc R . . . .
C23 C 0.8718(8) 0.5486(5) 0.30027(14) 0.0182(10) Uani 1 1 d . . . . .
C32 C 0.4641(8) 0.7439(5) 0.49621(15) 0.0200(10) Uani 1 1 d . . . . .
C7 C 1.4182(8) 0.5532(5) 0.11733(15) 0.0233(11) Uani 1 1 d . . . . .
H7 H 1.499707 0.475512 0.119265 0.028 Uiso 1 1 calc R . . . .
C6 C 1.5077(9) 0.6666(5) 0.08979(16) 0.0260(11) Uani 1 1 d . . . . .
H6 H 1.645087 0.662735 0.072921 0.031 Uiso 1 1 calc R . . . .
N1 N 1.1787(11) 0.9185(5) 0.35656(15) 0.0502(14) Uani 1 1 d . . . . .
C00N C 1.1456(8) 0.1439(6) 0.21729(15) 0.0249(11) Uani 1 1 d . . . . .
H00N H 1.280316 0.215565 0.226773 0.030 Uiso 1 1 calc R . . . .
C25 C 0.8024(8) 0.4020(5) 0.23051(15) 0.0217(10) Uani 1 1 d . . . . .
H25 H 0.698325 0.331771 0.212209 0.026 Uiso 1 1 calc R . . . .
C5 C 1.3915(9) 0.7854(6) 0.08756(16) 0.0279(12) Uani 1 1 d . . . . .
H5 H 1.449675 0.860507 0.068965 0.033 Uiso 1 1 calc R . . . .
C4 C 1.1884(9) 0.7910(6) 0.11326(16) 0.0274(11) Uani 1 1 d . . . . .
H4 H 1.111685 0.870824 0.112292 0.033 Uiso 1 1 calc R . . . .
C15 C 0.9322(8) 0.3225(5) 0.06955(15) 0.0254(11) Uani 1 1 d . . . . .
H15 H 0.829754 0.383755 0.079562 0.030 Uiso 1 1 calc R . . . .
C40 C 0.0930(9) 0.7618(6) 0.62002(16) 0.0259(11) Uani 1 1 d . . . . .
C13 C 1.0906(9) 0.0202(6) 0.24198(16) 0.0283(12) Uani 1 1 d . . . . .
H13 H 1.192838 0.007989 0.267046 0.034 Uiso 1 1 calc R . . . .
C12 C 0.8837(9) -0.0854(5) 0.22943(16) 0.0280(11) Uani 1 1 d . . . . .
H12 H 0.842623 -0.166297 0.246636 0.034 Uiso 1 1 calc R . . . .
C17 C 1.0922(10) 0.2029(6) 0.00862(16) 0.0299(12) Uani 1 1 d . . . . .
H17 H 1.098475 0.183802 -0.022332 0.036 Uiso 1 1 calc R . . . .
C28 C 1.0294(10) 0.8197(6) 0.36292(16) 0.0295(12) Uani 1 1 d . . . . .
C16 C 0.9391(10) 0.2923(6) 0.02409(16) 0.0306(12) Uani 1 1 d . . . . .
H16 H 0.840160 0.332291 0.003508 0.037 Uiso 1 1 calc R . . . .
C18 C 1.2357(9) 0.1419(6) 0.03920(17) 0.0306(12) Uani 1 1 d . . . . .
H18 H 1.336915 0.080415 0.028879 0.037 Uiso 1 1 calc R . . . .
C11 C 0.7403(9) -0.0681(5) 0.19101(16) 0.0268(11) Uani 1 1 d . . . . .
H11 H 0.601955 -0.138216 0.182264 0.032 Uiso 1 1 calc R . . . .
C41 C -0.0387(10) 0.7647(7) 0.66261(18) 0.0374(14) Uani 1 1 d . . . . .
H41 H 0.043335 0.823520 0.686596 0.045 Uiso 1 1 calc R . . . .
C34B C 0.5751(15) 0.5927(10) 0.4370(3) 0.017(3) Uani 0.506(14) 1 d . . P A 1
H34B H 0.583(16) 0.478(10) 0.424(3) 0.021 Uiso 0.506(14) 1 d R . P A 1
C33 C 0.3433(17) 0.6690(11) 0.4545(3) 0.020(3) Uani 0.494(13) 1 d . U P A 1
H33 H 0.173(18) 0.604(11) 0.453(3) 0.024 Uiso 0.494(13) 1 d R . P A 1
C34 C 0.4655(17) 0.6553(10) 0.4158(3) 0.020(3) Uani 0.494(14) 1 d . . P A 2
H34 H 0.339508 0.641510 0.392939 0.024 Uiso 0.494(14) 1 calc R . P A 2
C33B C 0.4575(16) 0.6038(10) 0.4772(3) 0.018(3) Uani 0.506(13) 1 d . . P A 2
H33B H 0.451281 0.515327 0.490478 0.022 Uiso 0.506(13) 1 calc R . P A 2
C31B C 0.7073(19) 0.8145(11) 0.4898(3) 0.016(3) Uani 0.488(19) 1 d . . P A 1
H31B H 0.790396 0.874699 0.513434 0.020 Uiso 0.488(19) 1 calc R . P A 1
C30B C 0.8333(18) 0.8010(10) 0.4506(3) 0.020(3) Uani 0.507(17) 1 d . . P A 1
H30B H 0.997635 0.846785 0.448729 0.024 Uiso 0.507(17) 1 calc R . P A 1
C30 C 0.710(2) 0.8490(12) 0.4383(3) 0.021(3) Uani 0.493(17) 1 d . U P A 2
H30 H 0.795036 0.933112 0.426637 0.025 Uiso 0.493(17) 1 calc R . P A 2
C31 C 0.592(2) 0.8596(12) 0.4781(3) 0.025(3) Uani 0.512(19) 1 d . U P A 2
H31 H 0.602678 0.949601 0.492575 0.030 Uiso 0.512(19) 1 calc R . P A 2
C37 C -0.050(3) 0.6998(17) 0.5752(6) 0.016(5) Uani 0.46(4) 1 d . . P B 1
H37 H -0.218551 0.661011 0.574536 0.020 Uiso 0.46(4) 1 calc R . P B 1
C36 C 0.076(3) 0.7031(18) 0.5367(5) 0.028(4) Uani 0.54(3) 1 d . . P B 1
H36 H -0.008272 0.672577 0.509056 0.033 Uiso 0.54(3) 1 calc R . P B 1
C4A C 0.143(2) 0.6449(18) 0.5533(6) 0.020(5) Uani 0.46(3) 1 d . . P B 2
H4A H 0.094957 0.560735 0.535363 0.024 Uiso 0.46(3) 1 calc R . P B 2
C0AB C 0.022(3) 0.6588(16) 0.5929(6) 0.025(4) Uani 0.54(4) 1 d . . P B 2
H0AB H -0.114250 0.589261 0.599093 0.030 Uiso 0.54(4) 1 calc R . P B 2
C38 C 0.4405(10) 0.8358(8) 0.57552(18) 0.058(2) Uani 1 1 d . . . . .
H38 H 0.597886 0.891788 0.573788 0.069 Uiso 1 1 calc R . . . .
C39 C 0.3214(11) 0.8403(10) 0.61536(19) 0.078(3) Uani 1 1 d . . . . .
H39 H 0.400585 0.898846 0.639654 0.094 Uiso 1 1 calc R . . . .

loop_
_atom_site_aniso_label
_atom_site_aniso_U_11
_atom_site_aniso_U_22
_atom_site_aniso_U_33
_atom_site_aniso_U_23
_atom_site_aniso_U_13
_atom_site_aniso_U_12
O1 0.038(2) 0.042(3) 0.067(3) 0.024(2) 0.034(2) 0.016(2)
C9 0.014(2) 0.018(3) 0.019(2) 0.0000(18) 0.0044(18) 0.0020(18)
C35 0.018(2) 0.015(3) 0.031(3) 0.002(2) 0.003(2) 0.0038(19)
C19 0.022(2) 0.018(3) 0.030(3) 0.003(2) 0.003(2) 0.008(2)
C8 0.008(2) 0.026(3) 0.026(2) 0.002(2) 0.0012(18) -0.0014(18)
C26 0.018(2) 0.016(3) 0.027(2) 0.0024(19) 0.0014(19) 0.0018(19)
C14 0.014(2) 0.013(3) 0.025(2) 0.0015(19) 0.0011(18) -0.0017(18)
C29 0.022(2) 0.015(3) 0.025(2) 0.0009(19) -0.0044(19) 0.0083(19)
C21 0.014(2) 0.023(3) 0.028(2) 0.005(2) 0.0000(19) 0.0002(19)
C1 0.009(2) 0.024(3) 0.023(2) 0.0025(19) -0.0005(18) 0.0022(18)
C2 0.016(2) 0.019(3) 0.021(2) 0.0010(19) -0.0001(18) 0.0023(19)
C20 0.014(2) 0.020(3) 0.022(2) 0.0018(19) 0.0004(18) 0.0040(19)
C27 0.023(2) 0.012(2) 0.024(2) 0.0012(19) -0.0017(19) -0.0001(19)
C10 0.021(2) 0.018(3) 0.026(2) 0.002(2) -0.0040(19) 0.0034(19)
C3 0.012(2) 0.027(3) 0.025(2) 0.000(2) -0.0011(19) 0.0040(19)
C22 0.021(2) 0.016(3) 0.023(2) 0.0003(19) -0.0049(19) -0.0033(19)
C24 0.018(2) 0.017(3) 0.027(2) 0.0026(19) 0.0055(19) -0.0022(19)
C23 0.019(2) 0.013(3) 0.022(2) 0.0002(18) -0.0038(18) 0.0030(19)
C32 0.018(2) 0.012(3) 0.031(2) -0.0020(19) -0.0019(19) 0.0053(19)
C7 0.016(2) 0.024(3) 0.031(3) 0.002(2) 0.003(2) 0.005(2)
C6 0.021(2) 0.028(3) 0.027(2) 0.002(2) 0.003(2) -0.002(2)
N1 0.078(4) 0.027(3) 0.035(3) -0.008(2) 0.017(3) -0.019(3)
C00N 0.019(2) 0.028(3) 0.024(2) 0.003(2) -0.0005(19) -0.003(2)
C25 0.017(2) 0.019(3) 0.027(2) -0.004(2) -0.0024(19) 0.0015(19)
C5 0.029(3) 0.025(3) 0.026(3) 0.002(2) -0.002(2) -0.003(2)
C4 0.024(3) 0.025(3) 0.033(3) 0.003(2) -0.006(2) 0.005(2)
C15 0.021(2) 0.027(3) 0.030(3) 0.003(2) -0.002(2) 0.010(2)
C40 0.022(2) 0.027(3) 0.032(3) 0.008(2) 0.008(2) 0.011(2)
C13 0.022(2) 0.037(3) 0.026(3) 0.005(2) -0.004(2) 0.007(2)
C12 0.037(3) 0.017(3) 0.030(3) 0.009(2) 0.001(2) 0.006(2)
C17 0.039(3) 0.025(3) 0.022(2) -0.001(2) 0.002(2) -0.002(2)
C28 0.048(3) 0.016(3) 0.022(2) -0.004(2) 0.006(2) 0.000(2)
C16 0.034(3) 0.028(3) 0.028(3) 0.003(2) -0.004(2) 0.003(2)
C18 0.033(3) 0.025(3) 0.036(3) 0.002(2) 0.011(2) 0.008(2)
C11 0.022(2) 0.021(3) 0.035(3) -0.001(2) -0.001(2) -0.002(2)
C41 0.034(3) 0.053(4) 0.034(3) 0.018(3) 0.010(2) 0.026(3)
C34B 0.012(5) 0.015(6) 0.023(5) 0.000(4) -0.001(4) 0.001(4)
C33 0.018(3) 0.020(3) 0.021(3) -0.0001(18) 0.0007(19) 0.0018(19)
C34 0.022(5) 0.012(5) 0.024(5) 0.000(4) -0.007(4) 0.001(4)
C33B 0.019(5) 0.015(5) 0.020(5) 0.000(4) -0.006(4) 0.006(4)
C31B 0.019(6) 0.015(6) 0.013(5) -0.005(4) -0.003(4) -0.002(4)
C30B 0.018(5) 0.012(5) 0.029(5) -0.004(4) 0.002(4) 0.000(4)
C30 0.022(4) 0.020(4) 0.022(3) 0.0023(19) 0.0018(19) 0.0025(19)
C31 0.026(4) 0.023(4) 0.025(4) 0.0008(19) 0.0014(19) 0.0053(19)
C37 0.017(6) 0.016(7) 0.012(8) 0.002(5) -0.004(6) -0.005(5)
C36 0.027(6) 0.028(8) 0.024(6) -0.003(6) -0.002(5) -0.005(6)
C4A 0.018(6) 0.016(7) 0.025(7) -0.003(6) 0.000(5) 0.001(5)
C0AB 0.020(6) 0.027(7) 0.024(7) 0.012(6) 0.002(5) -0.005(5)
C38 0.024(3) 0.104(6) 0.028(3) -0.020(3) 0.009(2) -0.032(3)
C39 0.027(3) 0.164(9) 0.024(3) -0.024(4) -0.001(3) -0.027(4)

loop_
_atom_type_symbol
_atom_type_description
_atom_type_scat_dispersion_real
_atom_type_scat_dispersion_imag
_atom_type_scat_source
C C 0.0033 0.0016 'International Tables Vol C Tables 4.2.6.8 and 6.1.1.4'
H H 0.0000 0.0000 'International Tables Vol C Tables 4.2.6.8 and 6.1.1.4'
N N 0.0061 0.0033 'International Tables Vol C Tables 4.2.6.8 and 6.1.1.4'
O O 0.0106 0.0060 'International Tables Vol C Tables 4.2.6.8 and 6.1.1.4'

loop_
_geom_angle_atom_site_label_1
_geom_angle_atom_site_label_2
_geom_angle_atom_site_label_3
_geom_angle
C10 C9 C8 120.5(4)
C00N C9 C8 121.1(4)
C00N C9 C10 118.4(4)
C36 C35 C32 117.1(6)
C4A C35 C32 125.0(6)
C38 C35 C32 123.2(4)
C38 C35 C36 117.7(6)
C38 C35 C4A 108.2(7)
C14 C19 H19 119.7
C18 C19 H19 119.7
C18 C19 C14 120.6(4)
C9 C8 C14 115.0(4)
C1 C8 C9 123.5(4)
C1 C8 C14 121.4(4)
C27 C26 H26 114.1
C27 C26 C23 131.9(4)
C23 C26 H26 114.1
C19 C14 C8 121.2(4)
C19 C14 C15 118.2(4)
C15 C14 C8 120.6(4)
C34B C29 C27 121.2(5)
C34 C29 C27 117.9(5)
C34 C29 C30 101.0(6)
C30B C29 C27 119.9(5)
C30B C29 C34B 102.5(6)
C30 C29 C27 125.2(5)
C20 C21 H21 119.1
C22 C21 H21 119.1
C22 C21 C20 121.8(4)
C8 C1 C2 121.5(4)
C8 C1 C20 123.1(4)
C20 C1 C2 115.3(4)
C3 C2 C1 121.4(4)
C3 C2 C7 118.0(4)
C7 C2 C1 120.7(4)
C21 C20 C1 122.2(4)
C25 C20 C21 117.1(4)
C25 C20 C1 120.6(4)
C26 C27 C29 123.6(4)
C26 C27 C28 121.1(4)
C28 C27 C29 115.3(4)
C9 C10 H10 119.7
C11 C10 C9 120.6(4)
C11 C10 H10 119.7
C2 C3 H3 119.4
C2 C3 C4 121.2(4)
C4 C3 H3 119.4
C21 C22 H22 119.6
C21 C22 C23 120.7(4)
C23 C22 H22 119.6
C23 C24 H24 119.5
C23 C24 C25 121.0(4)
C25 C24 H24 119.5
C22 C23 C26 125.3(4)
C24 C23 C26 117.0(4)
C24 C23 C22 117.7(4)
C33 C32 C35 123.6(5)
C33B C32 C35 116.4(5)
C31B C32 C35 124.3(5)
C31B C32 C33 112.0(6)
C31 C32 C35 122.2(6)
C31 C32 C33B 121.3(7)
C2 C7 H7 119.5
C6 C7 C2 121.0(4)
C6 C7 H7 119.5
C7 C6 H6 119.9
C5 C6 C7 120.1(5)
C5 C6 H6 119.9
C9 C00N H00N 119.6
C13 C00N C9 120.8(4)
C13 C00N H00N 119.6
C20 C25 H25 119.2
C24 C25 C20 121.6(4)
C24 C25 H25 119.2
C6 C5 H5 120.2
C4 C5 C6 119.5(5)
C4 C5 H5 120.2
C3 C4 H4 119.9
C5 C4 C3 120.1(5)
C5 C4 H4 119.9
C14 C15 H15 119.6
C16 C15 C14 120.9(5)
C16 C15 H15 119.6
C41 C40 C37 120.6(6)
C0AB C40 C41 117.6(7)
C0AB C40 C39 117.1(7)
C39 C40 C41 122.6(5)
C39 C40 C37 115.1(6)
C00N C13 H13 119.8
C00N C13 C12 120.4(4)
C12 C13 H13 119.8
C13 C12 H12 120.6
C11 C12 C13 118.9(5)
C11 C12 H12 120.6
C16 C17 H17 120.1
C18 C17 H17 120.1
C18 C17 C16 119.8(5)
N1 C28 C27 176.8(6)
C15 C16 C17 120.3(5)
C15 C16 H16 119.8
C17 C16 H16 119.8
C19 C18 H18 119.9
C17 C18 C19 120.2(5)
C17 C18 H18 119.9
C10 C11 H11 119.6
C12 C11 C10 120.9(4)
C12 C11 H11 119.6
O1 C41 C40 125.8(6)
O1 C41 H41 117.1
C40 C41 H41 117.1
C29 C34B H34B 120(4)
C29 C34B C33 96.9(7)
C33 C34B H34B 133(5)
C32 C33 C34B 99.5(6)
C32 C33 H33 124(5)
C34B C33 H33 116(5)
C29 C34 H34 130.2
C29 C34 C33B 99.7(6)
C33B C34 H34 130.2
C32 C33B C34 96.8(6)
C32 C33B H33B 131.6
C34 C33B H33B 131.6
C32 C31B H31B 117.7
C30B C31B C32 124.6(8)
C30B C31B H31B 117.7
C29 C30B C31B 118.1(8)
C29 C30B H30B 121.0
C31B C30B H30B 121.0
C29 C30 H30 118.3
C31 C30 C29 123.3(9)
C31 C30 H30 118.3
C32 C31 C30 121.3(9)
C32 C31 H31 119.3
C30 C31 H31 119.3
C40 C37 H37 120.7
C36 C37 C40 118.7(11)
C36 C37 H37 120.7
C35 C36 H36 120.0
C37 C36 C35 120.1(13)
C37 C36 H36 120.0
C35 C4A H4A 118.3
C0AB C4A C35 123.4(9)
C0AB C4A H4A 118.3
C40 C0AB C4A 121.1(9)
C40 C0AB H0AB 119.5
C4A C0AB H0AB 119.5
C35 C38 H38 118.8
C35 C38 C39 122.5(5)
C39 C38 H38 118.8
C40 C39 C38 121.6(5)
C40 C39 H39 119.2
C38 C39 H39 119.2

loop_
_geom_bond_atom_site_label_1
_geom_bond_atom_site_label_2
_geom_bond_distance
O1 C41 1.187(7)
C9 C8 1.493(6)
C9 C10 1.395(6)
C9 C00N 1.391(6)
C35 C32 1.475(6)
C35 C36 1.416(13)
C35 C4A 1.423(14)
C35 C38 1.357(7)
C19 H19 0.9300
C19 C14 1.386(6)
C19 C18 1.385(7)
C8 C14 1.501(6)
C8 C1 1.354(6)
C26 H26 0.9300
C26 C27 1.356(6)
C26 C23 1.455(6)
C14 C15 1.403(6)
C29 C27 1.485(6)
C29 C34B 1.464(10)
C29 C34 1.354(10)
C29 C30B 1.374(10)
C29 C30 1.400(11)
C21 H21 0.9300
C21 C20 1.407(6)
C21 C22 1.370(6)
C1 C2 1.494(6)
C1 C20 1.484(6)
C2 C3 1.396(6)
C2 C7 1.399(6)
C20 C25 1.395(6)
C27 C28 1.440(7)
C10 H10 0.9300
C10 C11 1.390(7)
C3 H3 0.9300
C3 C4 1.396(7)
C22 H22 0.9300
C22 C23 1.419(6)
C24 H24 0.9300
C24 C23 1.389(6)
C24 C25 1.392(6)
C32 C33 1.466(10)
C32 C33B 1.415(10)
C32 C31B 1.401(10)
C32 C31 1.328(11)
C7 H7 0.9300
C7 C6 1.396(7)
C6 H6 0.9300
C6 C5 1.391(7)
N1 C28 1.149(7)
C00N H00N 0.9300
C00N C13 1.390(7)
C25 H25 0.9300
C5 H5 0.9300
C5 C4 1.387(7)
C4 H4 0.9300
C15 H15 0.9300
C15 C16 1.368(7)
C40 C41 1.484(7)
C40 C37 1.546(18)
C40 C0AB 1.232(12)
C40 C39 1.348(8)
C13 H13 0.9300
C13 C12 1.392(7)
C12 H12 0.9300
C12 C11 1.381(7)
C17 H17 0.9300
C17 C16 1.381(7)
C17 C18 1.378(7)
C16 H16 0.9300
C18 H18 0.9300
C11 H11 0.9300
C41 H41 0.9300
C34B H34B 1.15(10)
C34B C33 1.669(13)
C33 H33 1.01(10)
C34 H34 0.9300
C34 C33B 1.894(13)
C33B H33B 0.9300
C31B H31B 0.9300
C31B C30B 1.393(12)
C30B H30B 0.9300
C30 H30 0.9300
C30 C31 1.378(13)
C31 H31 0.9300
C37 H37 0.9300
C37 C36 1.357(16)
C36 H36 0.9300
C4A H4A 0.9300
C4A C0AB 1.387(16)
C0AB H0AB 0.9300
C38 H38 0.9300
C38 C39 1.377(8)
C39 H39 0.9300
